data_4081798
loop_
_publ_author_name
'Lichtenthaler, Martin R.'
'Higelin, Alexander'
'Kraft, Anne'
'Hughes, Sarah'
'Steffani, Alberto'
'Plattner, Dietmar A.'
'Slattery, John M.'
'Krossing, Ingo'

_publ_section_title
;
 Univalent Gallium Salts of Weakly Coordinating Anions: Effective
 Initiators/Catalysts for the Synthesis of Highly Reactive Polyisobutylene
;
_journal_issue 22
_journal_name_full Organometallics
_journal_page_first 6725
_journal_paper_doi 10.1021/om4005516
_journal_volume 32
_journal_year 2013
_chemical_formula_moiety '(Ga1 C12 H10 F2), (Al1 O4 C16 F36)'
_chemical_formula_sum 'C28 H10 Al F38 Ga O4'
_chemical_formula_weight 1228.64
_chemical_name_common '[Ga(PhF)2][Al(OC(CF3)3)4]'
_chemical_name_systematic
; 
 ? 
;
_space_group_IT_number 14
_symmetry_cell_setting monoclinic
_symmetry_space_group_name_Hall '-P 2yn'
_symmetry_space_group_name_H-M 'P 1 21/n 1'
_atom_sites_solution_hydrogens geom
_atom_sites_solution_primary direct
_atom_sites_solution_secondary difmap
_audit_creation_method SHELXL-97
_cell_angle_alpha 90.00
_cell_angle_beta 90.813(2)
_cell_angle_gamma 90.00
_cell_formula_units_Z 4
_cell_length_a 14.2819(8)
_cell_length_b 18.6759(10)
_cell_length_c 14.4622(8)
_cell_measurement_reflns_used 9298
_cell_measurement_temperature 100(2)
_cell_measurement_theta_max 31.8141
_cell_measurement_theta_min 2.2943
_cell_volume 3857.1(4)
_computing_cell_refinement 'Bruker SAINT'
_computing_data_collection 'Bruker Apex2'
_computing_data_reduction 'SAINT v7.68A (Bruker, 2009)'
_computing_molecular_graphics
;
O. V. Dolomanov, L. J. Bourhis, R. J. Gildea, J. A. K. Howard and H. Puschmann,
OLEX2: a complete structure solution, refinement and analysis program.
J. Appl. Cryst. (2009). 42, 339-341.
;
_computing_publication_material
;
O. V. Dolomanov, L. J. Bourhis, R. J. Gildea, J. A. K. Howard and H. Puschmann,
OLEX2: a complete structure solution, refinement and analysis program.
J. Appl. Cryst. (2009). 42, 339-341.
;
_computing_structure_refinement 'SHELXL-97 (Sheldrick, 1997)'
_computing_structure_solution 'SHELXS-97 (Sheldrick, 1990)'
_diffrn_ambient_temperature 100(2)
_diffrn_detector_area_resol_mean 8
_diffrn_measured_fraction_theta_full 0.998
_diffrn_measured_fraction_theta_max 0.998
_diffrn_measurement_device_type 'Bruker SMART APEX-II CCD area detector'
_diffrn_measurement_method '\w and \f scans'
_diffrn_radiation_monochromator graphite
_diffrn_radiation_source 'fine-focus sealed tube'
_diffrn_radiation_type MoK\a
_diffrn_radiation_wavelength 0.71073
_diffrn_reflns_av_R_equivalents 0.0303
_diffrn_reflns_av_sigmaI/netI 0.0178
_diffrn_reflns_limit_h_max 17
_diffrn_reflns_limit_h_min -16
_diffrn_reflns_limit_k_max 22
_diffrn_reflns_limit_k_min -22
_diffrn_reflns_limit_l_max 16
_diffrn_reflns_limit_l_min -17
_diffrn_reflns_number 62017
_diffrn_reflns_theta_full 25.03
_diffrn_reflns_theta_max 25.03
_diffrn_reflns_theta_min 1.78
_exptl_absorpt_coefficient_mu 0.959
_exptl_absorpt_correction_T_max 0.7464
_exptl_absorpt_correction_T_min 0.6583
_exptl_absorpt_correction_type multi-scan
_exptl_absorpt_process_details
;
SADABS-2008/1 (Bruker,2008) was used for absorption correction.
R(int) was 0.0791 before and 0.0433 after correction.
The Ratio of minimum to maximum transmission is 0.8820.
Additional spherical absorption correction applied with mu*r =  0.2000
The \l/2 correction factor is 0.0015.
;
_exptl_crystal_colour colourless
_exptl_crystal_density_diffrn 2.116
_exptl_crystal_density_method 'not measured'
_exptl_crystal_description platelet
_exptl_crystal_F_000 2384
_exptl_crystal_size_max 0.19
_exptl_crystal_size_mid 0.15
_exptl_crystal_size_min 0.12
_refine_diff_density_max 1.179
_refine_diff_density_min -0.804
_refine_diff_density_rms 0.153
_refine_ls_extinction_method none
_refine_ls_goodness_of_fit_ref 1.176
_refine_ls_hydrogen_treatment constr
_refine_ls_matrix_type full
_refine_ls_number_parameters 603
_refine_ls_number_reflns 6779
_refine_ls_number_restraints 0
_refine_ls_restrained_S_all 1.176
_refine_ls_R_factor_all 0.0725
_refine_ls_R_factor_gt 0.0688
_refine_ls_shift/su_max 0.000
_refine_ls_shift/su_mean 0.000
_refine_ls_structure_factor_coef Fsqd
_refine_ls_weighting_details 'calc w=1/[\s^2^(Fo^2^)+(0.0225P)^2^+63.2408P] where P=(Fo^2^+2Fc^2^)/3'
_refine_ls_weighting_scheme calc
_refine_ls_wR_factor_gt 0.1965
_refine_ls_wR_factor_ref 0.1981
_reflns_number_gt 6239
_reflns_number_total 6779
_reflns_threshold_expression >2sigma(I)
_cod_data_source_file om4005516_si_002.cif
_cod_data_source_block MAL8_1
_cod_original_sg_symbol_H-M P21/n
_cod_database_code 4081798

loop_
_symmetry_equiv_pos_as_xyz
'x, y, z'
'-x+1/2, y+1/2, -z+1/2'
'-x, -y, -z'
'x-1/2, -y-1/2, z-1/2'

loop_
_atom_site_label
_atom_site_type_symbol
_atom_site_fract_x
_atom_site_fract_y
_atom_site_fract_z
_atom_site_U_iso_or_equiv
_atom_site_adp_type
_atom_site_occupancy
_atom_site_symmetry_multiplicity
_atom_site_calc_flag
_atom_site_refinement_flags
_atom_site_disorder_assembly
_atom_site_disorder_group
Ga1 Ga 0.75795(7) 0.01883(6) 0.73487(7) 0.0389(3) Uani 1 1 d . . .
Al1 Al 0.72346(13) 0.25370(10) 0.37231(13) 0.0112(4) Uani 1 1 d . . .
O1 O 0.7906(3) 0.2402(3) 0.4711(3) 0.0178(10) Uani 1 1 d . . .
C1 C 0.8764(5) 0.2444(4) 0.5118(5) 0.0170(14) Uani 1 1 d . . .
C2 C 0.9175(5) 0.3213(4) 0.5085(5) 0.0237(16) Uani 1 1 d . . .
C3 C 0.9483(5) 0.1930(4) 0.4648(6) 0.0266(17) Uani 1 1 d . . .
C4 C 0.8645(5) 0.2216(4) 0.6144(5) 0.0220(16) Uani 1 1 d . . .
F1 F 1.0085(3) 0.3241(2) 0.5264(4) 0.0341(11) Uani 1 1 d . . .
F2 F 0.8752(3) 0.3632(2) 0.5713(3) 0.0355(11) Uani 1 1 d . . .
F3 F 0.9017(3) 0.3503(3) 0.4265(3) 0.0354(11) Uani 1 1 d . . .
F4 F 0.9791(3) 0.2221(3) 0.3877(3) 0.0370(12) Uani 1 1 d . . .
F5 F 0.9058(3) 0.1312(3) 0.4415(4) 0.0362(11) Uani 1 1 d . . .
F6 F 1.0201(3) 0.1766(3) 0.5193(3) 0.0344(11) Uani 1 1 d . . .
F7 F 0.7887(3) 0.2520(3) 0.6497(3) 0.0315(11) Uani 1 1 d . . .
F8 F 0.9373(3) 0.2388(2) 0.6674(3) 0.0329(11) Uani 1 1 d . . .
F9 F 0.8523(3) 0.1503(2) 0.6210(3) 0.0315(11) Uani 1 1 d . . .
O2 O 0.6827(3) 0.3406(2) 0.3651(3) 0.0169(10) Uani 1 1 d . . .
C5 C 0.6244(5) 0.3911(4) 0.3974(5) 0.0156(14) Uani 1 1 d . . .
C6 C 0.6147(5) 0.3860(4) 0.5047(5) 0.0200(15) Uani 1 1 d . . .
C7 C 0.6638(5) 0.4660(4) 0.3727(5) 0.0200(15) Uani 1 1 d . . .
C8 C 0.5252(5) 0.3818(4) 0.3526(5) 0.0203(15) Uani 1 1 d . . .
F10 F 0.5411(3) 0.4203(2) 0.5369(3) 0.0258(10) Uani 1 1 d . . .
F11 F 0.6911(3) 0.4135(2) 0.5468(3) 0.0282(10) Uani 1 1 d . . .
F12 F 0.6085(3) 0.3179(2) 0.5304(3) 0.0232(9) Uani 1 1 d . . .
F13 F 0.6484(3) 0.4817(2) 0.2837(3) 0.0270(10) Uani 1 1 d . . .
F14 F 0.7564(3) 0.4673(2) 0.3863(3) 0.0248(9) Uani 1 1 d . . .
F15 F 0.6271(3) 0.5183(2) 0.4225(3) 0.0277(10) Uani 1 1 d . . .
F16 F 0.4711(3) 0.4398(2) 0.3634(3) 0.0314(11) Uani 1 1 d . . .
F17 F 0.5328(3) 0.3709(3) 0.2611(3) 0.0308(10) Uani 1 1 d . . .
F18 F 0.4807(3) 0.3261(2) 0.3880(3) 0.0291(10) Uani 1 1 d . . .
O3 O 0.7928(3) 0.2399(2) 0.2779(3) 0.0146(10) Uani 1 1 d . . .
C9 C 0.8021(5) 0.2536(4) 0.1860(4) 0.0147(13) Uani 1 1 d . . .
C10 C 0.8128(5) 0.3353(4) 0.1673(5) 0.0216(15) Uani 1 1 d . . .
C11 C 0.8926(5) 0.2153(4) 0.1534(5) 0.0215(15) Uani 1 1 d . . .
C12 C 0.7166(5) 0.2245(4) 0.1297(5) 0.0220(16) Uani 1 1 d . . .
F19 F 0.8550(3) 0.3484(2) 0.0881(3) 0.0269(10) Uani 1 1 d . . .
F20 F 0.7297(3) 0.3678(2) 0.1635(3) 0.0274(10) Uani 1 1 d . . .
F21 F 0.8625(3) 0.3660(2) 0.2351(3) 0.0277(10) Uani 1 1 d . . .
F22 F 0.9680(3) 0.2493(3) 0.1834(3) 0.0283(10) Uani 1 1 d . . .
F23 F 0.8963(3) 0.1491(2) 0.1890(3) 0.0278(10) Uani 1 1 d . . .
F24 F 0.8965(3) 0.2097(3) 0.0623(3) 0.0313(11) Uani 1 1 d . . .
F25 F 0.7191(3) 0.1533(2) 0.1247(3) 0.0322(11) Uani 1 1 d . . .
F26 F 0.6371(3) 0.2428(3) 0.1718(3) 0.0290(10) Uani 1 1 d . . .
F27 F 0.7128(3) 0.2496(2) 0.0439(3) 0.0271(10) Uani 1 1 d . . .
O4 O 0.6300(3) 0.1951(2) 0.3748(3) 0.0164(10) Uani 1 1 d . . .
C13 C 0.5963(5) 0.1295(4) 0.3966(5) 0.0162(14) Uani 1 1 d . . .
C14 C 0.4926(5) 0.1271(4) 0.3623(5) 0.0200(15) Uani 1 1 d . . .
C15 C 0.6526(5) 0.0688(4) 0.3490(5) 0.0231(16) Uani 1 1 d . . .
C16 C 0.5988(5) 0.1176(4) 0.5030(5) 0.0182(14) Uani 1 1 d . . .
F28 F 0.4567(3) 0.0609(2) 0.3630(3) 0.0298(10) Uani 1 1 d . . .
F29 F 0.4385(3) 0.1676(2) 0.4157(3) 0.0292(10) Uani 1 1 d . . .
F30 F 0.4837(3) 0.1517(3) 0.2770(3) 0.0313(11) Uani 1 1 d . . .
F31 F 0.6296(4) 0.0638(3) 0.2599(3) 0.0346(11) Uani 1 1 d . . .
F32 F 0.7434(3) 0.0819(2) 0.3553(3) 0.0322(11) Uani 1 1 d . . .
F33 F 0.6356(4) 0.0046(2) 0.3878(3) 0.0335(11) Uani 1 1 d . . .
F34 F 0.5407(3) 0.0664(2) 0.5301(3) 0.0265(10) Uani 1 1 d . . .
F35 F 0.5766(3) 0.1773(2) 0.5477(3) 0.0260(10) Uani 1 1 d . . .
F36 F 0.6854(3) 0.0994(2) 0.5316(3) 0.0278(10) Uani 1 1 d . . .
F101 F 0.7688(5) 0.2042(3) 0.8478(4) 0.0433(12) Uani 0.864(9) 1 d P A 1
C101 C 0.7089(4) 0.1500(3) 0.8454(5) 0.0232(16) Uani 0.864(9) 1 d PG A 1
C102 C 0.7160(4) 0.0962(3) 0.9116(4) 0.0248(17) Uani 0.864(9) 1 d PG A 1
H10A H 0.7634 0.0984 0.9582 0.030 Uiso 0.864(9) 1 calc PR A 1
C103 C 0.6536(5) 0.0391(3) 0.9095(4) 0.0257(18) Uani 0.864(9) 1 d PG A 1
H10B H 0.6584 0.0023 0.9547 0.031 Uiso 0.864(9) 1 calc PR A 1
C104 C 0.5841(4) 0.0358(3) 0.8414(5) 0.0314(18) Uani 0.864(9) 1 d PG A 1
H10C H 0.5415 -0.0033 0.8400 0.038 Uiso 0.864(9) 1 calc PR A 1
C105 C 0.5771(4) 0.0896(4) 0.7752(4) 0.0270(18) Uani 0.864(9) 1 d PG A 1
H10D H 0.5296 0.0873 0.7286 0.032 Uiso 0.864(9) 1 calc PR A 1
C106 C 0.6395(5) 0.1467(3) 0.7772(4) 0.0250(18) Uani 0.864(9) 1 d PG A 1
H10E H 0.6347 0.1835 0.7320 0.030 Uiso 0.864(9) 1 calc PR A 1
F111 F 0.517(3) 0.006(2) 0.871(3) 0.0433(12) Uani 0.136(9) 1 d P A 2
C111 C 0.592(3) 0.055(2) 0.863(3) 0.0232(16) Uani 0.136(9) 1 d PG A 2
C112 C 0.668(4) 0.053(2) 0.924(3) 0.0248(17) Uani 0.136(9) 1 d PG A 2
H11A H 0.6699 0.0191 0.9731 0.030 Uiso 0.136(9) 1 calc PR A 2
C113 C 0.742(3) 0.101(3) 0.914(4) 0.0257(18) Uani 0.136(9) 1 d PG A 2
H11B H 0.7937 0.0998 0.9556 0.031 Uiso 0.136(9) 1 calc PR A 2
C114 C 0.740(3) 0.151(3) 0.842(4) 0.0314(18) Uani 0.136(9) 1 d PG A 2
H11C H 0.7899 0.1833 0.8350 0.038 Uiso 0.136(9) 1 calc PR A 2
C115 C 0.664(4) 0.152(3) 0.781(3) 0.0270(18) Uani 0.136(9) 1 d PG A 2
H11D H 0.6621 0.1862 0.7320 0.032 Uiso 0.136(9) 1 calc PR A 2
C116 C 0.590(3) 0.104(3) 0.791(3) 0.0250(18) Uani 0.136(9) 1 d PG A 2
H11E H 0.5383 0.1055 0.7495 0.030 Uiso 0.136(9) 1 calc PR A 2
F201 F 0.9945(7) 0.0195(5) 0.6040(7) 0.0433(12) Uani 0.563(9) 1 d P B 1
C201 C 0.9243(8) -0.0230(7) 0.6172(8) 0.0232(16) Uani 0.563(9) 1 d PG B 1
C202 C 0.9340(8) -0.0657(8) 0.6954(7) 0.0248(17) Uani 0.563(9) 1 d PG B 1
H20A H 0.9880 -0.0612 0.7341 0.030 Uiso 0.563(9) 1 calc PR B 1
C203 C 0.8648(10) -0.1151(7) 0.7169(7) 0.0257(18) Uani 0.563(9) 1 d PG B 1
H20B H 0.8715 -0.1443 0.7703 0.031 Uiso 0.563(9) 1 calc PR B 1
C204 C 0.7859(9) -0.1217(7) 0.6602(7) 0.0314(18) Uani 0.563(9) 1 d PG B 1
H20C H 0.7386 -0.1554 0.6749 0.038 Uiso 0.563(9) 1 calc PR B 1
C205 C 0.7761(6) -0.0789(7) 0.5820(7) 0.0270(18) Uani 0.563(9) 1 d PG B 1
H20D H 0.7222 -0.0834 0.5433 0.032 Uiso 0.563(9) 1 calc PR B 1
C206 C 0.8453(8) -0.0295(6) 0.5605(6) 0.0250(18) Uani 0.563(9) 1 d PG B 1
H20E H 0.8387 -0.0003 0.5070 0.030 Uiso 0.563(9) 1 calc PR B 1
F211 F 0.8668(9) -0.1678(6) 0.7681(8) 0.0433(12) Uani 0.437(9) 1 d P B 2
C211 C 0.8585(13) -0.1221(9) 0.7064(9) 0.0232(16) Uani 0.437(9) 1 d PG B 2
C212 C 0.7907(11) -0.1235(8) 0.6365(10) 0.0248(17) Uani 0.437(9) 1 d PG B 2
H21A H 0.7437 -0.1594 0.6364 0.030 Uiso 0.437(9) 1 calc PR B 2
C213 C 0.7918(10) -0.0722(9) 0.5668(9) 0.0257(18) Uani 0.437(9) 1 d PG B 2
H21B H 0.7454 -0.0731 0.5191 0.031 Uiso 0.437(9) 1 calc PR B 2
C214 C 0.8606(12) -0.0196(8) 0.5671(9) 0.0314(18) Uani 0.437(9) 1 d PG B 2
H21C H 0.8614 0.0154 0.5194 0.038 Uiso 0.437(9) 1 calc PR B 2
C215 C 0.9284(11) -0.0183(9) 0.6369(10) 0.0270(18) Uani 0.437(9) 1 d PG B 2
H21D H 0.9755 0.0177 0.6371 0.032 Uiso 0.437(9) 1 calc PR B 2
C216 C 0.9274(11) -0.0695(11) 0.7066(9) 0.0250(18) Uani 0.437(9) 1 d PG B 2
H21E H 0.9737 -0.0686 0.7544 0.030 Uiso 0.437(9) 1 calc PR B 2

loop_
_atom_site_aniso_label
_atom_site_aniso_U_11
_atom_site_aniso_U_22
_atom_site_aniso_U_33
_atom_site_aniso_U_23
_atom_site_aniso_U_13
_atom_site_aniso_U_12
Ga1 0.0413(6) 0.0342(6) 0.0414(6) -0.0121(4) 0.0097(4) 0.0143(4)
Al1 0.0124(9) 0.0093(9) 0.0120(9) -0.0003(7) 0.0027(7) 0.0006(7)
O1 0.019(2) 0.021(3) 0.013(2) -0.0007(19) -0.0005(19) -0.002(2)
C1 0.013(3) 0.017(3) 0.020(4) -0.002(3) -0.003(3) 0.004(3)
C2 0.021(4) 0.019(4) 0.030(4) 0.003(3) -0.006(3) 0.001(3)
C3 0.021(4) 0.026(4) 0.033(4) -0.006(3) 0.000(3) 0.004(3)
C4 0.022(4) 0.020(4) 0.024(4) -0.003(3) -0.005(3) 0.003(3)
F1 0.024(2) 0.026(2) 0.052(3) 0.008(2) -0.013(2) -0.0056(19)
F2 0.043(3) 0.018(2) 0.045(3) -0.008(2) -0.006(2) 0.004(2)
F3 0.031(3) 0.035(3) 0.039(3) 0.017(2) -0.007(2) -0.006(2)
F4 0.028(2) 0.052(3) 0.031(3) 0.001(2) 0.010(2) 0.003(2)
F5 0.033(3) 0.028(3) 0.048(3) -0.016(2) 0.001(2) 0.001(2)
F6 0.023(2) 0.033(3) 0.047(3) -0.002(2) -0.007(2) 0.007(2)
F7 0.036(3) 0.043(3) 0.016(2) 0.000(2) 0.0056(18) 0.005(2)
F8 0.039(3) 0.031(3) 0.028(2) 0.000(2) -0.018(2) -0.002(2)
F9 0.041(3) 0.023(2) 0.030(2) 0.0105(19) -0.007(2) -0.009(2)
O2 0.020(2) 0.009(2) 0.022(2) 0.0009(19) 0.007(2) 0.0038(19)
C5 0.016(3) 0.016(3) 0.015(3) 0.000(3) 0.006(3) -0.001(3)
C6 0.022(4) 0.020(4) 0.018(4) -0.001(3) 0.004(3) 0.001(3)
C7 0.026(4) 0.010(3) 0.024(4) 0.002(3) 0.001(3) -0.001(3)
C8 0.020(4) 0.019(4) 0.022(4) 0.000(3) 0.003(3) 0.002(3)
F10 0.029(2) 0.024(2) 0.025(2) -0.0039(18) 0.0142(18) 0.0056(18)
F11 0.030(2) 0.035(3) 0.020(2) -0.0024(19) -0.0029(18) -0.007(2)
F12 0.033(2) 0.014(2) 0.023(2) 0.0055(17) 0.0106(18) 0.0009(17)
F13 0.038(3) 0.019(2) 0.024(2) 0.0056(17) 0.0036(19) 0.0014(19)
F14 0.018(2) 0.021(2) 0.035(2) 0.0008(18) 0.0074(18) -0.0045(17)
F15 0.033(2) 0.015(2) 0.035(3) -0.0039(18) 0.011(2) 0.0040(18)
F16 0.023(2) 0.026(2) 0.045(3) 0.000(2) -0.005(2) 0.0106(19)
F17 0.032(2) 0.036(3) 0.024(2) -0.003(2) -0.0056(19) -0.005(2)
F18 0.021(2) 0.029(2) 0.037(3) 0.000(2) 0.0016(19) -0.0080(19)
O3 0.014(2) 0.018(2) 0.012(2) 0.0014(18) 0.0041(18) 0.0012(19)
C9 0.015(3) 0.019(3) 0.011(3) 0.001(3) 0.008(3) 0.000(3)
C10 0.024(4) 0.023(4) 0.018(4) 0.004(3) 0.004(3) 0.000(3)
C11 0.019(4) 0.029(4) 0.017(3) -0.001(3) 0.007(3) 0.007(3)
C12 0.022(4) 0.030(4) 0.014(3) -0.003(3) 0.004(3) 0.002(3)
F19 0.035(2) 0.022(2) 0.024(2) 0.0103(18) 0.0136(19) 0.0030(19)
F20 0.033(2) 0.023(2) 0.027(2) 0.0078(18) 0.0069(19) 0.0133(19)
F21 0.035(3) 0.020(2) 0.028(2) -0.0019(18) 0.0007(19) -0.0078(19)
F22 0.016(2) 0.038(3) 0.031(2) 0.007(2) 0.0059(18) 0.0005(19)
F23 0.037(3) 0.017(2) 0.030(2) 0.0038(18) 0.0082(19) 0.0108(19)
F24 0.036(3) 0.040(3) 0.018(2) -0.0017(19) 0.0096(19) 0.015(2)
F25 0.043(3) 0.028(3) 0.026(2) -0.0069(19) 0.000(2) -0.012(2)
F26 0.014(2) 0.048(3) 0.025(2) -0.001(2) 0.0018(17) 0.0019(19)
F27 0.030(2) 0.037(3) 0.015(2) 0.0045(18) -0.0011(17) -0.002(2)
O4 0.018(2) 0.012(2) 0.019(2) 0.0020(19) 0.0017(19) -0.0029(19)
C13 0.020(3) 0.012(3) 0.016(3) 0.000(3) 0.002(3) -0.004(3)
C14 0.020(4) 0.014(3) 0.025(4) 0.002(3) -0.001(3) -0.005(3)
C15 0.027(4) 0.015(4) 0.028(4) -0.003(3) 0.008(3) 0.000(3)
C16 0.024(4) 0.011(3) 0.019(4) 0.000(3) 0.001(3) -0.003(3)
F28 0.030(2) 0.022(2) 0.037(3) 0.0064(19) -0.008(2) -0.0137(19)
F29 0.019(2) 0.030(2) 0.039(3) 0.002(2) 0.0045(19) 0.0013(19)
F30 0.033(2) 0.034(3) 0.027(2) 0.010(2) -0.0127(19) -0.008(2)
F31 0.051(3) 0.031(3) 0.022(2) -0.009(2) 0.011(2) -0.003(2)
F32 0.023(2) 0.023(2) 0.051(3) -0.006(2) 0.013(2) 0.0060(19)
F33 0.046(3) 0.013(2) 0.042(3) -0.0017(19) 0.008(2) 0.003(2)
F34 0.039(3) 0.021(2) 0.020(2) 0.0044(17) 0.0046(18) -0.0093(19)
F35 0.041(3) 0.018(2) 0.019(2) -0.0029(17) 0.0060(18) -0.0026(19)
F36 0.028(2) 0.026(2) 0.029(2) 0.0048(19) -0.0084(19) 0.0017(19)
F101 0.056(3) 0.028(2) 0.045(3) -0.001(2) 0.004(2) -0.005(2)
C101 0.026(4) 0.020(3) 0.024(4) -0.006(3) 0.006(3) 0.003(3)
C102 0.027(4) 0.023(4) 0.025(4) -0.008(3) -0.003(3) 0.004(3)
C103 0.036(4) 0.016(4) 0.024(4) -0.003(3) -0.002(3) 0.003(3)
C104 0.034(4) 0.029(4) 0.031(4) -0.007(3) 0.001(3) 0.000(3)
C105 0.016(3) 0.041(5) 0.024(4) -0.005(3) 0.002(3) 0.003(3)
C106 0.027(4) 0.025(4) 0.023(4) 0.001(3) 0.002(3) 0.014(3)
F111 0.056(3) 0.028(2) 0.045(3) -0.001(2) 0.004(2) -0.005(2)
C111 0.026(4) 0.020(3) 0.024(4) -0.006(3) 0.006(3) 0.003(3)
C112 0.027(4) 0.023(4) 0.025(4) -0.008(3) -0.003(3) 0.004(3)
C113 0.036(4) 0.016(4) 0.024(4) -0.003(3) -0.002(3) 0.003(3)
C114 0.034(4) 0.029(4) 0.031(4) -0.007(3) 0.001(3) 0.000(3)
C115 0.016(3) 0.041(5) 0.024(4) -0.005(3) 0.002(3) 0.003(3)
C116 0.027(4) 0.025(4) 0.023(4) 0.001(3) 0.002(3) 0.014(3)
F201 0.056(3) 0.028(2) 0.045(3) -0.001(2) 0.004(2) -0.005(2)
C201 0.026(4) 0.020(3) 0.024(4) -0.006(3) 0.006(3) 0.003(3)
C202 0.027(4) 0.023(4) 0.025(4) -0.008(3) -0.003(3) 0.004(3)
C203 0.036(4) 0.016(4) 0.024(4) -0.003(3) -0.002(3) 0.003(3)
C204 0.034(4) 0.029(4) 0.031(4) -0.007(3) 0.001(3) 0.000(3)
C205 0.016(3) 0.041(5) 0.024(4) -0.005(3) 0.002(3) 0.003(3)
C206 0.027(4) 0.025(4) 0.023(4) 0.001(3) 0.002(3) 0.014(3)
F211 0.056(3) 0.028(2) 0.045(3) -0.001(2) 0.004(2) -0.005(2)
C211 0.026(4) 0.020(3) 0.024(4) -0.006(3) 0.006(3) 0.003(3)
C212 0.027(4) 0.023(4) 0.025(4) -0.008(3) -0.003(3) 0.004(3)
C213 0.036(4) 0.016(4) 0.024(4) -0.003(3) -0.002(3) 0.003(3)
C214 0.034(4) 0.029(4) 0.031(4) -0.007(3) 0.001(3) 0.000(3)
C215 0.016(3) 0.041(5) 0.024(4) -0.005(3) 0.002(3) 0.003(3)
C216 0.027(4) 0.025(4) 0.023(4) 0.001(3) 0.002(3) 0.014(3)

loop_
_atom_type_symbol
_atom_type_description
_atom_type_scat_dispersion_real
_atom_type_scat_dispersion_imag
_atom_type_scat_source
Al Al 0.0645 0.0514 'International Tables Vol C Tables 4.2.6.8 and 6.1.1.4'
O O 0.0106 0.0060 'International Tables Vol C Tables 4.2.6.8 and 6.1.1.4'
F F 0.0171 0.0103 'International Tables Vol C Tables 4.2.6.8 and 6.1.1.4'
H H 0.0000 0.0000 'International Tables Vol C Tables 4.2.6.8 and 6.1.1.4'
C C 0.0033 0.0016 'International Tables Vol C Tables 4.2.6.8 and 6.1.1.4'
Ga Ga 0.2307 1.6083 'International Tables Vol C Tables 4.2.6.8 and 6.1.1.4'

loop_
_geom_angle_atom_site_label_1
_geom_angle_atom_site_label_2
_geom_angle_atom_site_label_3
_geom_angle
O3 Al1 O4 112.1(2)
O3 Al1 O2 106.9(2)
O4 Al1 O2 109.6(2)
O3 Al1 O1 108.4(2)
O4 Al1 O1 108.1(2)
O2 Al1 O1 111.7(2)
C1 O1 Al1 147.1(5)
O1 C1 C2 112.3(6)
O1 C1 C4 106.8(6)
C2 C1 C4 109.2(6)
O1 C1 C3 111.7(6)
C2 C1 C3 107.6(6)
C4 C1 C3 109.2(6)
F3 C2 F1 108.4(6)
F3 C2 F2 107.1(6)
F1 C2 F2 107.1(6)
F3 C2 C1 110.3(6)
F1 C2 C1 113.6(6)
F2 C2 C1 110.1(6)
F4 C3 F6 109.5(6)
F4 C3 F5 107.3(6)
F6 C3 F5 107.0(6)
F4 C3 C1 110.1(6)
F6 C3 C1 113.0(6)
F5 C3 C1 109.7(6)
F8 C4 F7 108.2(6)
F8 C4 F9 107.5(6)
F7 C4 F9 106.7(6)
F8 C4 C1 113.0(6)
F7 C4 C1 110.5(6)
F9 C4 C1 110.7(6)
C5 O2 Al1 147.9(4)
O2 C5 C7 108.9(5)
O2 C5 C8 109.9(6)
C7 C5 C8 109.6(6)
O2 C5 C6 111.4(6)
C7 C5 C6 108.7(6)
C8 C5 C6 108.3(5)
F10 C6 F12 108.0(6)
F10 C6 F11 107.4(6)
F12 C6 F11 107.3(6)
F10 C6 C5 113.7(6)
F12 C6 C5 110.1(6)
F11 C6 C5 110.1(6)
F15 C7 F14 107.7(6)
F15 C7 F13 107.5(6)
F14 C7 F13 106.6(6)
F15 C7 C5 113.1(6)
F14 C7 C5 110.2(6)
F13 C7 C5 111.5(6)
F18 C8 F16 108.0(6)
F18 C8 F17 107.9(6)
F16 C8 F17 107.0(6)
F18 C8 C5 111.4(6)
F16 C8 C5 112.5(6)
F17 C8 C5 109.9(6)
C9 O3 Al1 144.4(4)
O3 C9 C11 107.6(5)
O3 C9 C12 111.0(5)
C11 C9 C12 109.3(6)
O3 C9 C10 111.4(5)
C11 C9 C10 108.3(5)
C12 C9 C10 109.2(6)
F19 C10 F20 107.2(6)
F19 C10 F21 108.2(6)
F20 C10 F21 107.4(6)
F19 C10 C9 112.2(6)
F20 C10 C9 111.4(6)
F21 C10 C9 110.2(6)
F22 C11 F24 108.6(6)
F22 C11 F23 106.8(6)
F24 C11 F23 107.9(6)
F22 C11 C9 110.9(6)
F24 C11 C9 112.7(6)
F23 C11 C9 109.6(6)
F27 C12 F25 107.6(6)
F27 C12 F26 108.1(6)
F25 C12 F26 107.6(6)
F27 C12 C9 112.8(6)
F25 C12 C9 110.9(6)
F26 C12 C9 109.8(6)
C13 O4 Al1 148.7(5)
O4 C13 C16 110.8(5)
O4 C13 C15 111.6(6)
C16 C13 C15 109.2(6)
O4 C13 C14 106.9(5)
C16 C13 C14 108.6(6)
C15 C13 C14 109.5(6)
F30 C14 F29 107.1(6)
F30 C14 F28 107.3(6)
F29 C14 F28 107.2(6)
F30 C14 C13 111.4(6)
F29 C14 C13 110.8(6)
F28 C14 C13 112.8(6)
F32 C15 F31 108.0(6)
F32 C15 F33 108.6(6)
F31 C15 F33 107.4(6)
F32 C15 C13 110.2(6)
F31 C15 C13 110.9(6)
F33 C15 C13 111.5(6)
F35 C16 F34 107.8(6)
F35 C16 F36 106.8(6)
F34 C16 F36 107.6(6)
F35 C16 C13 111.1(5)
F34 C16 C13 112.9(6)
F36 C16 C13 110.4(6)
F101 C101 C102 119.6(5)
F101 C101 C106 120.4(5)
C102 C101 C106 120.0
C101 C102 C103 120.0
C101 C102 H10A 120.0
C103 C102 H10A 120.0
C104 C103 C102 120.0
C104 C103 H10B 120.0
C102 C103 H10B 120.0
C103 C104 C105 120.0
C103 C104 H10C 120.0
C105 C104 H10C 120.0
C106 C105 C104 120.0
C106 C105 H10D 120.0
C104 C105 H10D 120.0
C105 C106 C101 120.0
C105 C106 H10E 120.0
C101 C106 H10E 120.0
C112 C111 C116 120.0
C112 C111 F111 121(4)
C116 C111 F111 119(4)
C113 C112 C111 120.0
C113 C112 H11A 120.0
C111 C112 H11A 120.0
C114 C113 C112 120.0
C114 C113 H11B 120.0
C112 C113 H11B 120.0
C115 C114 C113 120.0
C115 C114 H11C 120.0
C113 C114 H11C 120.0
C114 C115 C116 120.0
C114 C115 H11D 120.0
C116 C115 H11D 120.0
C115 C116 C111 120.0
C115 C116 H11E 120.0
C111 C116 H11E 120.0
F201 C201 C202 113.7(9)
F201 C201 C206 126.3(9)
C202 C201 C206 120.0
C201 C202 C203 120.0
C201 C202 H20A 120.0
C203 C202 H20A 120.0
C204 C203 C202 120.0
C204 C203 H20B 120.0
C202 C203 H20B 120.0
C205 C204 C203 120.0
C205 C204 H20C 120.0
C203 C204 H20C 120.0
C204 C205 C206 120.0
C204 C205 H20D 120.0
C206 C205 H20D 120.0
C205 C206 C201 120.0
C205 C206 H20E 120.0
C201 C206 H20E 120.0
F211 C211 C212 124.7(13)
F211 C211 C216 115.1(13)
C212 C211 C216 120.0
C211 C212 C213 120.0
C211 C212 H21A 120.0
C213 C212 H21A 120.0
C214 C213 C212 120.0
C214 C213 H21B 120.0
C212 C213 H21B 120.0
C213 C214 C215 120.0
C213 C214 H21C 120.0
C215 C214 H21C 120.0
C216 C215 C214 120.0
C216 C215 H21D 120.0
C214 C215 H21D 120.0
C215 C216 C211 120.0
C215 C216 H21E 120.0
C211 C216 H21E 120.0

loop_
_geom_bond_atom_site_label_1
_geom_bond_atom_site_label_2
_geom_bond_distance
Al1 O3 1.717(5)
Al1 O4 1.727(5)
Al1 O2 1.727(5)
Al1 O1 1.728(5)
O1 C1 1.354(8)
C1 C2 1.554(10)
C1 C4 1.555(10)
C1 C3 1.567(10)
C2 F3 1.320(9)
C2 F1 1.322(8)
C2 F2 1.347(9)
C3 F4 1.321(9)
C3 F6 1.320(9)
C3 F5 1.344(9)
C4 F8 1.322(8)
C4 F7 1.330(9)
C4 F9 1.348(9)
O2 C5 1.346(8)
C5 C7 1.551(9)
C5 C8 1.559(10)
C5 C6 1.563(9)
C6 F10 1.322(8)
C6 F12 1.328(8)
C6 F11 1.343(8)
C7 F15 1.326(8)
C7 F14 1.335(8)
C7 F13 1.336(8)
C8 F18 1.325(8)
C8 F16 1.341(8)
C8 F17 1.344(8)
O3 C9 1.362(8)
C9 C11 1.556(9)
C9 C12 1.556(10)
C9 C10 1.557(10)
C10 F19 1.324(8)
C10 F20 1.333(8)
C10 F21 1.333(9)
C11 F22 1.319(9)
C11 F24 1.323(8)
C11 F23 1.340(9)
C12 F27 1.328(8)
C12 F25 1.333(9)
C12 F26 1.340(8)
O4 C13 1.356(8)
C13 C16 1.555(9)
C13 C15 1.556(10)
C13 C14 1.556(10)
C14 F30 1.321(8)
C14 F29 1.335(9)
C14 F28 1.337(8)
C15 F32 1.322(9)
C15 F31 1.328(9)
C15 F33 1.346(9)
C16 F35 1.329(8)
C16 F34 1.329(8)
C16 F36 1.343(8)
F101 C101 1.325(8)
C101 C102 1.3900
C101 C106 1.3900
C102 C103 1.3900
C102 H10A 0.9500
C103 C104 1.3900
C103 H10B 0.9500
C104 C105 1.3900
C104 H10C 0.9500
C105 C106 1.3900
C105 H10D 0.9500
C106 H10E 0.9500
F111 C111 1.42(5)
C111 C112 1.3900
C111 C116 1.3900
C112 C113 1.3900
C112 H11A 0.9500
C113 C114 1.3900
C113 H11B 0.9500
C114 C115 1.3900
C114 H11C 0.9500
C115 C116 1.3900
C115 H11D 0.9500
C116 H11E 0.9500
F201 C201 1.295(12)
C201 C202 1.3900
C201 C206 1.3900
C202 C203 1.3900
C202 H20A 0.9500
C203 C204 1.3900
C203 H20B 0.9500
C204 C205 1.3900
C204 H20C 0.9500
C205 C206 1.3900
C205 H20D 0.9500
C206 H20E 0.9500
F211 C211 1.239(16)
C211 C212 1.3900
C211 C216 1.3900
C212 C213 1.3900
C212 H21A 0.9500
C213 C214 1.3900
C213 H21B 0.9500
C214 C215 1.3900
C214 H21C 0.9500
C215 C216 1.3900
C215 H21D 0.9500
C216 H21E 0.9500
